data_4033952
loop_
_publ_author_name
'Fern\'andez, Patricia'
'Vald\'es, Carlos'
'Fa\~nan\'as, Francisco J'
'Rodr\'iguez, F\'elix'

_publ_section_title
;
 Unusual Reactivity of Isoquinolinones Generated by Silver-Catalyzed
 Cycloisomerizations of Imines Derived from ortho-Alkynylsalicylaldehydes.
;
_journal_issue 6
_journal_name_full 'The Journal of organic chemistry'
_journal_page_first 3184
_journal_page_last 3191
_journal_paper_doi 10.1021/acs.joc.8b03081
_journal_volume 84
_journal_year 2019
_chemical_formula_moiety 'C31 H30 Br N O9'
_chemical_formula_sum 'C31 H30 Br N O9'
_chemical_formula_weight 640.47
_space_group_crystal_system triclinic
_space_group_IT_number 2
_space_group_name_Hall '-P 1'
_space_group_name_H-M_alt 'P -1'
_atom_sites_solution_hydrogens noref
_audit_creation_method SHELXL-2014
_cell_angle_alpha 75.263(5)
_cell_angle_beta 76.775(5)
_cell_angle_gamma 67.089(5)
_cell_formula_units_Z 2
_cell_length_a 10.3778(6)
_cell_length_b 11.0907(5)
_cell_length_c 14.7661(10)
_cell_measurement_reflns_used 5598
_cell_measurement_temperature 298(2)
_cell_measurement_theta_max 69.0190
_cell_measurement_theta_min 4.3820
_cell_volume 1497.82(16)
_computing_structure_refinement 'SHELXL-2014 (Sheldrick, 2014)'
_diffrn_ambient_temperature 298(2)
_diffrn_measured_fraction_theta_full 0.993
_diffrn_measured_fraction_theta_max 0.974
_diffrn_measurement_device_type 'Nova (Cu) X-ray Source'
_diffrn_radiation_type CuK\a
_diffrn_radiation_wavelength 1.5418
_diffrn_reflns_av_R_equivalents 0.0279
_diffrn_reflns_av_unetI/netI 0.0363
_diffrn_reflns_Laue_measured_fraction_full 0.993
_diffrn_reflns_Laue_measured_fraction_max 0.974
_diffrn_reflns_limit_h_max 12
_diffrn_reflns_limit_h_min -10
_diffrn_reflns_limit_k_max 13
_diffrn_reflns_limit_k_min -13
_diffrn_reflns_limit_l_max 17
_diffrn_reflns_limit_l_min -15
_diffrn_reflns_number 13105
_diffrn_reflns_point_group_measured_fraction_full 0.993
_diffrn_reflns_point_group_measured_fraction_max 0.974
_diffrn_reflns_theta_full 67.680
_diffrn_reflns_theta_max 69.696
_diffrn_reflns_theta_min 4.403
_diffrn_source 'micro-focus sealed X-ray tube'
_exptl_absorpt_coefficient_mu 2.339
_exptl_absorpt_correction_T_max 1.00000
_exptl_absorpt_correction_T_min 0.75019
_exptl_absorpt_correction_type multi-scan
_exptl_absorpt_process_details
;
CrysAlisPro 1.171.38.46 (Rigaku Oxford Diffraction, 2015)
Empirical absorption correction using spherical harmonics,
 implemented in SCALE3 ABSPACK scaling algorithm.
;
_exptl_crystal_colour colorless
_exptl_crystal_density_diffrn 1.420
_exptl_crystal_description prism
_exptl_crystal_F_000 660
_exptl_crystal_size_max 0.57
_exptl_crystal_size_mid 0.12
_exptl_crystal_size_min 0.05
_refine_diff_density_max 0.531
_refine_diff_density_min -0.593
_refine_diff_density_rms 0.049
_refine_ls_extinction_method none
_refine_ls_goodness_of_fit_ref 1.047
_refine_ls_hydrogen_treatment constr
_refine_ls_matrix_type full
_refine_ls_number_parameters 404
_refine_ls_number_reflns 5509
_refine_ls_number_restraints 30
_refine_ls_restrained_S_all 1.046
_refine_ls_R_factor_all 0.0520
_refine_ls_R_factor_gt 0.0447
_refine_ls_shift/su_max 0.000
_refine_ls_shift/su_mean 0.000
_refine_ls_structure_factor_coef Fsqd
_refine_ls_weighting_details 'w=1/[\s^2^(Fo^2^)+(0.0597P)^2^+0.4751P] where P=(Fo^2^+2Fc^2^)/3'
_refine_ls_weighting_scheme calc
_refine_ls_wR_factor_gt 0.1171
_refine_ls_wR_factor_ref 0.1272
_reflns_Friedel_coverage 0.000
_reflns_number_gt 4716
_reflns_number_total 5509
_reflns_threshold_expression 'I > 2\s(I)'
_cod_data_source_file jo8b03081_si_003.cif
_cod_data_source_block 7d
_cod_database_code 4033952
_shelx_space_group_comment
;
The symmetry employed for this shelxl refinement is uniquely defined
by the following loop, which should always be used as a source of
symmetry information in preference to the above space-group names.
They are only intended as comments.
;
_oxdiff_exptl_absorpt_empirical_full_min 0.717
_oxdiff_exptl_absorpt_empirical_full_max 1.406
_shelxl_version_number 2014-3

loop_
_space_group_symop_operation_xyz
'x, y, z'
'-x, -y, -z'

loop_
_atom_site_label
_atom_site_type_symbol
_atom_site_fract_x
_atom_site_fract_y
_atom_site_fract_z
_atom_site_U_iso_or_equiv
_atom_site_adp_type
_atom_site_occupancy
_atom_site_site_symmetry_order
_atom_site_calc_flag
_atom_site_refinement_flags_posn
_atom_site_refinement_flags_adp
_atom_site_refinement_flags_occupancy
_atom_site_disorder_assembly
_atom_site_disorder_group
Br1 Br 0.31058(4) 0.59230(3) 0.38822(2) 0.07951(15) Uani 1 1 d . . . . .
O6 O 0.2207(2) 0.0759(2) 0.23174(15) 0.0721(5) Uani 1 1 d . . . . .
O1 O 0.57615(19) 0.11943(19) 0.45690(13) 0.0646(4) Uani 1 1 d . . . . .
O7 O 0.3107(2) 0.2092(2) 0.11699(14) 0.0698(5) Uani 1 1 d . . . . .
O4 O 0.5506(3) -0.0404(2) 0.21068(16) 0.0788(6) Uani 1 1 d . . . . .
O5 O 0.6115(2) 0.1408(2) 0.15505(14) 0.0732(5) Uani 1 1 d . . . . .
O8 O -0.1389(2) 0.3281(3) 0.34559(19) 0.0883(7) Uani 1 1 d . . . . .
O2 O 0.8361(2) 0.0107(2) 0.40882(18) 0.0803(6) Uani 1 1 d . . . . .
N1 N 0.3898(2) 0.38898(19) 0.25624(14) 0.0508(4) Uani 1 1 d . . . . .
O9 O -0.0122(3) 0.3187(3) 0.2016(2) 0.0912(7) Uani 1 1 d . . . . .
C42 C 0.2852(3) 0.3788(2) 0.23158(16) 0.0508(5) Uani 1 1 d . . . . .
O3 O 0.8149(2) -0.0273(3) 0.27291(19) 0.0938(7) Uani 1 1 d . . . . .
C11 C 0.2528(3) 0.2514(2) 0.27750(17) 0.0510(5) Uani 1 1 d . . . . .
C014 C 0.4352(3) 0.4976(2) 0.21488(17) 0.0520(5) Uani 1 1 d . . . . .
C2 C 0.5126(3) 0.1058(2) 0.31422(17) 0.0519(5) Uani 1 1 d . . . . .
C1 C 0.3550(2) 0.1551(2) 0.35002(16) 0.0498(5) Uani 1 1 d . . . . .
H1 H 0.3285 0.0756 0.3718 0.060 Uiso 1 1 calc R U . . .
C017 C 0.4704(3) 0.6965(3) 0.2260(2) 0.0680(7) Uani 1 1 d . . . . .
H017 H 0.4539 0.7624 0.2600 0.082 Uiso 1 1 calc R U . . .
C10 C 0.1020(3) 0.2883(3) 0.33319(19) 0.0575(6) Uani 1 1 d . . . . .
C019 C 0.5173(3) 0.5009(3) 0.12649(19) 0.0629(6) Uani 1 1 d . . . . .
H019 H 0.5346 0.4351 0.0922 0.075 Uiso 1 1 calc R U . . .
C4 C 0.4371(3) 0.1938(2) 0.48527(18) 0.0558(5) Uani 1 1 d . . . . .
C13 C 0.5624(3) 0.0574(3) 0.22246(19) 0.0592(6) Uani 1 1 d . . . . .
C12 C 0.3302(3) 0.2141(2) 0.43650(16) 0.0505(5) Uani 1 1 d . . . . .
C023 C 0.1932(3) 0.4829(3) 0.16203(19) 0.0614(6) Uani 1 1 d . . . . .
H02A H 0.1467 0.4407 0.1366 0.074 Uiso 1 1 calc R U . . .
H02B H 0.2531 0.5171 0.1098 0.074 Uiso 1 1 calc R U . . .
C8 C 0.1918(3) 0.2874(3) 0.47310(18) 0.0588(6) Uani 1 1 d . . . . .
C9 C 0.0791(3) 0.3074(3) 0.4223(2) 0.0631(6) Uani 1 1 d . . . . .
H9 H -0.0135 0.3348 0.4530 0.076 Uiso 1 1 calc R U . . .
C3 C 0.6081(3) 0.0852(2) 0.36948(19) 0.0564(5) Uani 1 1 d . . . . .
C027 C 0.4145(3) 0.5965(2) 0.26401(19) 0.0576(6) Uani 1 1 d . . . . .
C7 C 0.1653(3) 0.3353(3) 0.5563(2) 0.0719(7) Uani 1 1 d . . . . .
H7 H 0.0732 0.3821 0.5807 0.086 Uiso 1 1 calc R U . . .
C5 C 0.4125(4) 0.2433(3) 0.5671(2) 0.0697(7) Uani 1 1 d . . . . .
H5 H 0.4875 0.2293 0.5977 0.084 Uiso 1 1 calc R U . . .
C030 C 0.5502(4) 0.6980(3) 0.1380(2) 0.0766(8) Uani 1 1 d . . . . .
H030 H 0.5881 0.7648 0.1122 0.092 Uiso 1 1 calc R U . . .
C031 C 0.5739(4) 0.6005(3) 0.0882(2) 0.0769(8) Uani 1 1 d . . . . .
H031 H 0.6282 0.6013 0.0286 0.092 Uiso 1 1 calc R U . . .
C17 C -0.0192(3) 0.3125(3) 0.2850(2) 0.0679(7) Uani 1 1 d . . . . .
C6 C 0.2767(4) 0.3131(3) 0.6027(2) 0.0774(8) Uani 1 1 d . . . . .
H6 H 0.2592 0.3457 0.6582 0.093 Uiso 1 1 calc R U . . .
C20 C 0.2165(5) 0.0101(4) 0.1601(3) 0.0985(12) Uani 1 1 d . . . . .
H20A H 0.1471 0.0702 0.1207 0.148 Uiso 1 1 calc R U . . .
H20B H 0.1918 -0.0672 0.1900 0.148 Uiso 1 1 calc R U . . .
H20C H 0.3076 -0.0164 0.1220 0.148 Uiso 1 1 calc R U . . .
C19 C 0.2643(3) 0.1793(3) 0.1978(2) 0.0602(6) Uani 1 1 d . . . . .
C036 C 0.0811(4) 0.5992(3) 0.2043(3) 0.0812(8) Uani 1 1 d . U . . .
H03A H 0.1242 0.6367 0.2364 0.097 Uiso 1 1 calc R U . A 1
H03B H 0.0110 0.5693 0.2498 0.097 Uiso 1 1 calc R U . A 1
C15 C 0.7632(3) 0.0174(3) 0.3438(2) 0.0649(6) Uani 1 1 d . . . . .
C14 C 0.6650(5) 0.0978(5) 0.0647(3) 0.1122(14) Uani 1 1 d . . . . .
H14A H 0.7452 0.0166 0.0713 0.168 Uiso 1 1 calc R U . . .
H14B H 0.6930 0.1654 0.0191 0.168 Uiso 1 1 calc R U . . .
H14C H 0.5924 0.0830 0.0436 0.168 Uiso 1 1 calc R U . . .
C18 C -0.2647(4) 0.3601(5) 0.3046(4) 0.1072(14) Uani 1 1 d . . . . .
H18A H -0.2854 0.4468 0.2650 0.161 Uiso 1 1 calc R U . . .
H18B H -0.3428 0.3599 0.3541 0.161 Uiso 1 1 calc R U . . .
H18C H -0.2494 0.2951 0.2673 0.161 Uiso 1 1 calc R U . . .
C16 C 0.9882(4) -0.0550(4) 0.3889(3) 0.0989(12) Uani 1 1 d . . . . .
H16A H 1.0084 -0.1345 0.3654 0.148 Uiso 1 1 calc R U . . .
H16B H 1.0288 -0.0777 0.4460 0.148 Uiso 1 1 calc R U . . .
H16C H 1.0280 0.0039 0.3423 0.148 Uiso 1 1 calc R U . . .
C41A C 0.008(3) 0.709(2) 0.1195(15) 0.156(8) Uani 0.583(19) 1 d . U P B 1
H41A H -0.0604 0.6751 0.1102 0.187 Uiso 0.583(19) 1 calc R U P B 1
H41B H -0.0481 0.7846 0.1503 0.187 Uiso 0.583(19) 1 calc R U P B 1
C42A C 0.035(2) 0.7526(19) 0.0546(11) 0.240(14) Uani 0.583(19) 1 d . U P B 1
H42A H 0.0838 0.8094 0.0572 0.360 Uiso 0.583(19) 1 calc R U P B 1
H42B H -0.0481 0.8048 0.0254 0.360 Uiso 0.583(19) 1 calc R U P B 1
H42C H 0.0963 0.6859 0.0181 0.360 Uiso 0.583(19) 1 calc R U P B 1
C41B C -0.024(2) 0.694(2) 0.1460(13) 0.104(5) Uani 0.417(19) 1 d . U P B 2
H41C H -0.1069 0.7320 0.1904 0.125 Uiso 0.417(19) 1 calc R U P B 2
H41D H 0.0116 0.7657 0.1156 0.125 Uiso 0.417(19) 1 calc R U P B 2
C42B C -0.0756(17) 0.6722(17) 0.0774(13) 0.146(8) Uani 0.417(19) 1 d . U P B 2
H42D H 0.0017 0.6306 0.0324 0.218 Uiso 0.417(19) 1 calc R U P B 2
H42E H -0.1354 0.7554 0.0458 0.218 Uiso 0.417(19) 1 calc R U P B 2
H42F H -0.1293 0.6149 0.1054 0.218 Uiso 0.417(19) 1 calc R U P B 2

loop_
_atom_site_aniso_label
_atom_site_aniso_U_11
_atom_site_aniso_U_22
_atom_site_aniso_U_33
_atom_site_aniso_U_23
_atom_site_aniso_U_13
_atom_site_aniso_U_12
Br1 0.0969(3) 0.0805(2) 0.0663(2) -0.02666(16) 0.00125(16) -0.03586(19)
O6 0.0931(13) 0.0689(12) 0.0726(12) -0.0206(9) -0.0107(10) -0.0440(11)
O1 0.0640(10) 0.0679(11) 0.0630(11) -0.0188(8) -0.0144(8) -0.0172(9)
O7 0.0845(12) 0.0729(12) 0.0548(11) -0.0165(9) -0.0097(9) -0.0281(10)
O4 0.1058(16) 0.0601(11) 0.0758(13) -0.0285(10) -0.0088(11) -0.0271(11)
O5 0.0802(12) 0.0707(12) 0.0570(10) -0.0117(9) 0.0062(9) -0.0231(10)
O8 0.0535(11) 0.0980(16) 0.1064(17) -0.0117(13) -0.0101(11) -0.0244(11)
O2 0.0597(11) 0.0854(14) 0.0980(16) -0.0194(12) -0.0169(10) -0.0233(10)
N1 0.0581(11) 0.0442(10) 0.0516(10) -0.0088(8) -0.0084(8) -0.0192(8)
O9 0.0833(14) 0.1149(19) 0.0908(17) -0.0166(14) -0.0268(12) -0.0448(14)
C42 0.0564(12) 0.0484(12) 0.0478(12) -0.0118(9) -0.0057(9) -0.0178(10)
O3 0.0715(13) 0.1007(17) 0.0914(16) -0.0340(14) -0.0066(11) -0.0044(12)
C11 0.0564(12) 0.0489(12) 0.0508(12) -0.0109(9) -0.0069(10) -0.0213(10)
C014 0.0593(12) 0.0449(11) 0.0549(13) -0.0047(9) -0.0146(10) -0.0209(10)
C2 0.0587(13) 0.0425(11) 0.0538(12) -0.0097(9) -0.0046(10) -0.0185(10)
C1 0.0578(12) 0.0427(11) 0.0496(12) -0.0089(9) -0.0038(10) -0.0204(10)
C017 0.0916(19) 0.0540(14) 0.0691(17) -0.0096(12) -0.0212(15) -0.0327(14)
C10 0.0551(13) 0.0528(13) 0.0659(15) -0.0094(11) -0.0061(11) -0.0228(11)
C019 0.0786(16) 0.0591(14) 0.0554(14) -0.0151(11) -0.0001(12) -0.0316(13)
C4 0.0670(14) 0.0492(12) 0.0507(13) -0.0097(10) -0.0071(11) -0.0203(11)
C13 0.0632(14) 0.0522(13) 0.0556(14) -0.0121(11) -0.0039(11) -0.0146(11)
C12 0.0598(13) 0.0447(11) 0.0460(12) -0.0078(9) -0.0032(10) -0.0202(10)
C023 0.0676(15) 0.0577(14) 0.0589(14) -0.0059(11) -0.0155(12) -0.0216(12)
C8 0.0665(14) 0.0539(13) 0.0522(13) -0.0123(10) 0.0012(11) -0.0211(11)
C9 0.0550(13) 0.0613(15) 0.0686(16) -0.0136(12) 0.0005(11) -0.0201(12)
C3 0.0607(13) 0.0479(12) 0.0595(14) -0.0105(10) -0.0072(11) -0.0183(11)
C027 0.0677(14) 0.0485(12) 0.0600(14) -0.0088(10) -0.0167(11) -0.0207(11)
C7 0.0788(18) 0.0700(17) 0.0603(16) -0.0201(13) 0.0041(13) -0.0221(14)
C5 0.0887(19) 0.0699(17) 0.0563(15) -0.0152(13) -0.0161(13) -0.0289(15)
C030 0.104(2) 0.0663(17) 0.0734(19) -0.0020(14) -0.0136(16) -0.0509(17)
C031 0.096(2) 0.0776(19) 0.0636(17) -0.0104(14) 0.0030(15) -0.0472(17)
C17 0.0616(15) 0.0581(15) 0.086(2) -0.0063(13) -0.0164(14) -0.0248(12)
C6 0.100(2) 0.0770(19) 0.0544(15) -0.0257(14) -0.0024(15) -0.0268(17)
C20 0.139(3) 0.087(2) 0.098(3) -0.0327(19) -0.030(2) -0.053(2)
C19 0.0657(14) 0.0579(14) 0.0636(16) -0.0155(12) -0.0143(12) -0.0233(12)
C036 0.0790(19) 0.0729(19) 0.081(2) -0.0203(15) -0.0198(16) -0.0074(15)
C15 0.0641(15) 0.0531(14) 0.0727(17) -0.0092(12) -0.0081(13) -0.0181(12)
C14 0.125(3) 0.122(3) 0.0592(19) -0.024(2) 0.0206(19) -0.025(3)
C18 0.0595(18) 0.103(3) 0.157(4) -0.003(3) -0.033(2) -0.0308(18)
C16 0.0571(17) 0.105(3) 0.127(3) -0.020(2) -0.0120(18) -0.0229(17)
C41A 0.175(16) 0.085(7) 0.115(10) 0.003(7) -0.013(9) 0.034(8)
C42A 0.201(16) 0.206(17) 0.133(10) 0.066(10) 0.012(10) 0.037(13)
C41B 0.097(8) 0.109(11) 0.071(8) -0.018(7) -0.028(7) 0.010(6)
C42B 0.135(11) 0.146(12) 0.155(14) 0.002(9) -0.100(11) -0.023(9)

loop_
_atom_type_symbol
_atom_type_description
_atom_type_scat_dispersion_real
_atom_type_scat_dispersion_imag
_atom_type_scat_source
C C 0.0181 0.0091 'International Tables Vol C Tables 4.2.6.8 and 6.1.1.4'
H H 0.0000 0.0000 'International Tables Vol C Tables 4.2.6.8 and 6.1.1.4'
N N 0.0311 0.0180 'International Tables Vol C Tables 4.2.6.8 and 6.1.1.4'
O O 0.0492 0.0322 'International Tables Vol C Tables 4.2.6.8 and 6.1.1.4'
Br Br -0.6763 1.2805 'International Tables Vol C Tables 4.2.6.8 and 6.1.1.4'

loop_
_geom_angle_atom_site_label_1
_geom_angle_atom_site_label_2
_geom_angle_atom_site_label_3
_geom_angle
C19 O6 C20 114.3(3)
C3 O1 C4 117.21(19)
C13 O5 C14 114.5(3)
C17 O8 C18 115.9(3)
C15 O2 C16 115.6(3)
C42 N1 C014 121.51(19)
N1 C42 C023 124.5(2)
N1 C42 C11 116.2(2)
C023 C42 C11 119.3(2)
C42 C11 C10 109.32(19)
C42 C11 C19 107.86(19)
C10 C11 C19 110.2(2)
C42 C11 C1 113.24(18)
C10 C11 C1 106.61(19)
C19 C11 C1 109.6(2)
C019 C014 C027 117.2(2)
C019 C014 N1 120.3(2)
C027 C014 N1 122.1(2)
C3 C2 C13 118.9(2)
C3 C2 C1 121.4(2)
C13 C2 C1 118.8(2)
C12 C1 C2 108.86(19)
C12 C1 C11 111.04(19)
C2 C1 C11 117.80(19)
C12 C1 H1 106.1
C2 C1 H1 106.1
C11 C1 H1 106.1
C030 C017 C027 119.7(3)
C030 C017 H017 120.1
C027 C017 H017 120.1
C9 C10 C17 120.1(3)
C9 C10 C11 120.2(2)
C17 C10 C11 119.5(2)
C031 C019 C014 121.3(3)
C031 C019 H019 119.4
C014 C019 H019 119.4
C12 C4 O1 122.0(2)
C12 C4 C5 122.4(3)
O1 C4 C5 115.6(2)
O4 C13 O5 124.9(3)
O4 C13 C2 123.2(2)
O5 C13 C2 111.7(2)
C4 C12 C8 117.5(2)
C4 C12 C1 122.7(2)
C8 C12 C1 119.7(2)
C42 C023 C036 114.1(2)
C42 C023 H02A 108.7
C036 C023 H02A 108.7
C42 C023 H02B 108.7
C036 C023 H02B 108.7
H02A C023 H02B 107.6
C7 C8 C12 120.7(3)
C7 C8 C9 121.8(3)
C12 C8 C9 117.5(2)
C10 C9 C8 123.0(2)
C10 C9 H9 118.5
C8 C9 H9 118.5
C2 C3 O1 124.8(2)
C2 C3 C15 123.5(2)
O1 C3 C15 111.6(2)
C017 C027 C014 121.8(3)
C017 C027 Br1 119.0(2)
C014 C027 Br1 119.20(18)
C6 C7 C8 119.8(3)
C6 C7 H7 120.1
C8 C7 H7 120.1
C6 C5 C4 119.5(3)
C6 C5 H5 120.3
C4 C5 H5 120.3
C017 C030 C031 119.8(3)
C017 C030 H030 120.1
C031 C030 H030 120.1
C030 C031 C019 120.2(3)
C030 C031 H031 119.9
C019 C031 H031 119.9
O9 C17 O8 123.4(3)
O9 C17 C10 124.9(3)
O8 C17 C10 111.7(3)
C5 C6 C7 120.1(3)
C5 C6 H6 119.9
C7 C6 H6 119.9
O6 C20 H20A 109.5
O6 C20 H20B 109.5
H20A C20 H20B 109.5
O6 C20 H20C 109.5
H20A C20 H20C 109.5
H20B C20 H20C 109.5
O7 C19 O6 124.5(2)
O7 C19 C11 124.5(2)
O6 C19 C11 111.0(2)
C41B C036 C023 117.7(9)
C023 C036 C41A 107.9(8)
C023 C036 H03A 110.1
C41A C036 H03A 110.1
C023 C036 H03B 110.1
C41A C036 H03B 110.1
H03A C036 H03B 108.4
O3 C15 O2 124.1(3)
O3 C15 C3 123.5(3)
O2 C15 C3 112.4(3)
O5 C14 H14A 109.5
O5 C14 H14B 109.5
H14A C14 H14B 109.5
O5 C14 H14C 109.5
H14A C14 H14C 109.5
H14B C14 H14C 109.5
O8 C18 H18A 109.5
O8 C18 H18B 109.5
H18A C18 H18B 109.5
O8 C18 H18C 109.5
H18A C18 H18C 109.5
H18B C18 H18C 109.5
O2 C16 H16A 109.5
O2 C16 H16B 109.5
H16A C16 H16B 109.5
O2 C16 H16C 109.5
H16A C16 H16C 109.5
H16B C16 H16C 109.5
C42A C41A C036 139(2)
C42A C41A H41A 102.3
C036 C41A H41A 102.3
C42A C41A H41B 102.3
C036 C41A H41B 102.3
H41A C41A H41B 104.9
C41A C42A H42A 109.5
C41A C42A H42B 109.5
H42A C42A H42B 109.5
C41A C42A H42C 109.5
H42A C42A H42C 109.5
H42B C42A H42C 109.5
C42B C41B C036 128.1(19)
C42B C41B H41C 105.3
C036 C41B H41C 105.3
C42B C41B H41D 105.3
C036 C41B H41D 105.3
H41C C41B H41D 106.0
C41B C42B H42D 109.5
C41B C42B H42E 109.5
H42D C42B H42E 109.5
C41B C42B H42F 109.5
H42D C42B H42F 109.5
H42E C42B H42F 109.5

loop_
_geom_bond_atom_site_label_1
_geom_bond_atom_site_label_2
_geom_bond_distance
Br1 C027 1.902(3)
O6 C19 1.334(3)
O6 C20 1.447(4)
O1 C3 1.369(3)
O1 C4 1.382(3)
O7 C19 1.193(3)
O4 C13 1.195(3)
O5 C13 1.332(3)
O5 C14 1.447(4)
O8 C17 1.333(4)
O8 C18 1.445(4)
O2 C15 1.324(4)
O2 C16 1.453(4)
N1 C42 1.273(3)
N1 C014 1.408(3)
O9 C17 1.203(4)
C42 C023 1.512(4)
C42 C11 1.532(3)
O3 C15 1.196(4)
C11 C10 1.542(4)
C11 C19 1.543(4)
C11 C1 1.571(3)
C014 C019 1.386(4)
C014 C027 1.388(4)
C2 C3 1.341(4)
C2 C13 1.492(4)
C2 C1 1.519(3)
C1 C12 1.506(3)
C1 H1 0.9800
C017 C030 1.372(5)
C017 C027 1.384(4)
C017 H017 0.9300
C10 C9 1.339(4)
C10 C17 1.487(4)
C019 C031 1.386(4)
C019 H019 0.9300
C4 C12 1.374(4)
C4 C5 1.384(4)
C12 C8 1.405(4)
C023 C036 1.522(4)
C023 H02A 0.9700
C023 H02B 0.9700
C8 C7 1.389(4)
C8 C9 1.447(4)
C9 H9 0.9300
C3 C15 1.491(4)
C7 C6 1.386(5)
C7 H7 0.9300
C5 C6 1.372(5)
C5 H5 0.9300
C030 C031 1.373(5)
C030 H030 0.9300
C031 H031 0.9300
C6 H6 0.9300
C20 H20A 0.9600
C20 H20B 0.9600
C20 H20C 0.9600
C036 C41B 1.457(19)
C036 C41A 1.602(19)
C036 H03A 0.9700
C036 H03B 0.9700
C14 H14A 0.9600
C14 H14B 0.9600
C14 H14C 0.9600
C18 H18A 0.9600
C18 H18B 0.9600
C18 H18C 0.9600
C16 H16A 0.9600
C16 H16B 0.9600
C16 H16C 0.9600
C41A C42A 0.99(2)
C41A H41A 0.9700
C41A H41B 0.9700
C42A H42A 0.9600
C42A H42B 0.9600
C42A H42C 0.9600
C41B C42B 1.36(3)
C41B H41C 0.9700
C41B H41D 0.9700
C42B H42D 0.9600
C42B H42E 0.9600
C42B H42F 0.9600

loop_
_geom_hbond_atom_site_label_D
_geom_hbond_atom_site_label_H
_geom_hbond_atom_site_label_A
_geom_hbond_distance_DH
_geom_hbond_distance_HA
_geom_hbond_distance_DA
_geom_hbond_angle_DHA
_geom_hbond_site_symmetry_A
C017 H017 O4 0.93 2.62 3.276(3) 127.6 1_565
C023 H02A O9 0.97 2.41 3.179(4) 135.6 .
C16 H16C O6 0.96 2.53 3.430(5) 156.6 1_655
C017 H017 O4 0.93 2.62 3.276(3) 127.6 1_565
C023 H02A O9 0.97 2.41 3.179(4) 135.6 .
C16 H16C O6 0.96 2.53 3.430(5) 156.6 1_655

loop_
_geom_torsion_atom_site_label_1
_geom_torsion_atom_site_label_2
_geom_torsion_atom_site_label_3
_geom_torsion_atom_site_label_4
_geom_torsion
C014 N1 C42 C023 -4.2(4)
C014 N1 C42 C11 176.2(2)
N1 C42 C11 C10 119.8(2)
C023 C42 C11 C10 -59.7(3)
N1 C42 C11 C19 -120.3(2)
C023 C42 C11 C19 60.1(3)
N1 C42 C11 C1 1.2(3)
C023 C42 C11 C1 -178.4(2)
C42 N1 C014 C019 -79.1(3)
C42 N1 C014 C027 108.4(3)
C3 C2 C1 C12 17.7(3)
C13 C2 C1 C12 -173.0(2)
C3 C2 C1 C11 145.2(2)
C13 C2 C1 C11 -45.5(3)
C42 C11 C1 C12 68.5(2)
C10 C11 C1 C12 -51.8(2)
C19 C11 C1 C12 -171.06(19)
C42 C11 C1 C2 -58.0(3)
C10 C11 C1 C2 -178.26(19)
C19 C11 C1 C2 62.5(3)
C42 C11 C10 C9 -85.2(3)
C19 C11 C10 C9 156.4(2)
C1 C11 C10 C9 37.5(3)
C42 C11 C10 C17 90.3(3)
C19 C11 C10 C17 -28.1(3)
C1 C11 C10 C17 -147.0(2)
C027 C014 C019 C031 -1.2(4)
N1 C014 C019 C031 -174.0(3)
C3 O1 C4 C12 10.9(3)
C3 O1 C4 C5 -170.7(2)
C14 O5 C13 O4 -5.9(4)
C14 O5 C13 C2 178.4(3)
C3 C2 C13 O4 103.5(3)
C1 C2 C13 O4 -66.1(3)
C3 C2 C13 O5 -80.8(3)
C1 C2 C13 O5 109.7(2)
O1 C4 C12 C8 177.9(2)
C5 C4 C12 C8 -0.4(4)
O1 C4 C12 C1 1.3(4)
C5 C4 C12 C1 -177.0(2)
C2 C1 C12 C4 -14.6(3)
C11 C1 C12 C4 -145.9(2)
C2 C1 C12 C8 168.8(2)
C11 C1 C12 C8 37.6(3)
N1 C42 C023 C036 -80.2(3)
C11 C42 C023 C036 99.4(3)
C4 C12 C8 C7 -1.0(4)
C1 C12 C8 C7 175.7(2)
C4 C12 C8 C9 -179.3(2)
C1 C12 C8 C9 -2.6(3)
C17 C10 C9 C8 -179.2(2)
C11 C10 C9 C8 -3.8(4)
C7 C8 C9 C10 165.4(3)
C12 C8 C9 C10 -16.3(4)
C13 C2 C3 O1 -177.1(2)
C1 C2 C3 O1 -7.8(4)
C13 C2 C3 C15 0.8(4)
C1 C2 C3 C15 170.1(2)
C4 O1 C3 C2 -7.6(3)
C4 O1 C3 C15 174.3(2)
C030 C017 C027 C014 -0.9(4)
C030 C017 C027 Br1 177.5(2)
C019 C014 C027 C017 1.4(4)
N1 C014 C027 C017 174.1(2)
C019 C014 C027 Br1 -176.97(19)
N1 C014 C027 Br1 -4.2(3)
C12 C8 C7 C6 1.4(4)
C9 C8 C7 C6 179.7(3)
C12 C4 C5 C6 1.3(4)
O1 C4 C5 C6 -177.1(3)
C027 C017 C030 C031 0.1(5)
C017 C030 C031 C019 0.1(5)
C014 C019 C031 C030 0.4(5)
C18 O8 C17 O9 -3.0(5)
C18 O8 C17 C10 176.4(3)
C9 C10 C17 O9 167.7(3)
C11 C10 C17 O9 -7.8(4)
C9 C10 C17 O8 -11.7(4)
C11 C10 C17 O8 172.8(2)
C4 C5 C6 C7 -0.8(5)
C8 C7 C6 C5 -0.5(5)
C20 O6 C19 O7 -7.6(4)
C20 O6 C19 C11 174.8(3)
C42 C11 C19 O7 10.0(3)
C10 C11 C19 O7 129.3(3)
C1 C11 C19 O7 -113.7(3)
C42 C11 C19 O6 -172.5(2)
C10 C11 C19 O6 -53.2(3)
C1 C11 C19 O6 63.9(3)
C42 C023 C036 C41B -171.7(11)
C42 C023 C036 C41A 172.3(13)
C16 O2 C15 O3 0.6(4)
C16 O2 C15 C3 179.6(3)
C2 C3 C15 O3 -2.0(4)
O1 C3 C15 O3 176.1(3)
C2 C3 C15 O2 179.0(2)
O1 C3 C15 O2 -2.9(3)
C41B C036 C41A C42A -170(9)
C023 C036 C41A C42A -44(5)
C023 C036 C41B C42B 29(2)
C41A C036 C41B C42B 89(6)
